data_2018661
loop_
_publ_author_name
'Schnitzler, Silvia'
'\,Serb, Mihaela-Diana'
'Englert, Ulli'

_publ_section_title
;
 The weakly coordinating perchlorate group in
 bis(<i>N</i>,<i>N</i>'-dimethylethylenediamine-\k^2^<i>N</i>,<i>N</i>')bis(perchlorato-\k<i>O</i>)copper(II)
 studied at 100, 250 and 400K
;
_journal_coeditor_code SK3443
_journal_issue 9
_journal_name_full 'Acta Crystallographica Section C'
_journal_page_first m251
_journal_page_last m254
_journal_paper_doi 10.1107/S0108270112033318
_journal_volume 68
_journal_year 2012
_chemical_formula_iupac '[Cu (Cl O4)2 (C4 H12 N2)2]'
_chemical_formula_moiety 'C8 H24 Cl2 Cu N4 O8'
_chemical_formula_sum 'C8 H24 Cl2 Cu N4 O8'
_chemical_formula_weight 438.75
_chemical_name_systematic
;
bis(<i>N</i>,<i>N</i>'-dimethylethylenediamine-
\k^2^<i>N</i>,<i>N</i>')bis(perchlorato-\k<i>O</i>)copper(II)
;
_space_group_IT_number 9
_symmetry_cell_setting monoclinic
_symmetry_space_group_name_Hall 'C -2yc'
_symmetry_space_group_name_H-M 'C 1 c 1'
_atom_sites_solution_hydrogens geom
_atom_sites_solution_primary direct
_atom_sites_solution_secondary difmap
_audit_creation_method SHELXL97
_cell_angle_alpha 90.00
_cell_angle_beta 95.358(3)
_cell_angle_gamma 90.00
_cell_formula_units_Z 4
_cell_length_a 8.5395(17)
_cell_length_b 13.543(3)
_cell_length_c 14.743(4)
_cell_measurement_reflns_used 1517
_cell_measurement_temperature 100(2)
_cell_measurement_theta_max 20.63
_cell_measurement_theta_min 2.78
_cell_volume 1697.6(7)
_computing_cell_refinement 'SAINT-Plus (Bruker, 1999)'
_computing_data_collection 'SMART (Bruker, 2001)'
_computing_data_reduction 'SAINT-Plus (Bruker, 1999)'
_computing_molecular_graphics 'PLATON (Spek, 2009)'
_computing_publication_material 'SHELXL97 (Sheldrick, 2008)'
_computing_structure_refinement 'SHELXL97 (Sheldrick, 2008)'
_computing_structure_solution 'SHELXS97 (Sheldrick, 2008)'
_diffrn_ambient_temperature 100(2)
_diffrn_measured_fraction_theta_full 0.999
_diffrn_measured_fraction_theta_max 0.999
_diffrn_measurement_device_type 'Bruker D8 goniometer with a SMART APEX CCD area-detector'
_diffrn_measurement_method \w
_diffrn_radiation_monochromator 'multilayer optics'
_diffrn_radiation_source 'Incoatec microsource'
_diffrn_radiation_type MoK\a
_diffrn_radiation_wavelength 0.71073
_diffrn_reflns_av_R_equivalents 0.0554
_diffrn_reflns_av_sigmaI/netI 0.0706
_diffrn_reflns_limit_h_max 10
_diffrn_reflns_limit_h_min -10
_diffrn_reflns_limit_k_max 16
_diffrn_reflns_limit_k_min -16
_diffrn_reflns_limit_l_max 18
_diffrn_reflns_limit_l_min -18
_diffrn_reflns_number 9912
_diffrn_reflns_theta_full 26.45
_diffrn_reflns_theta_max 26.45
_diffrn_reflns_theta_min 2.78
_diffrn_standards_decay_% 0
_exptl_absorpt_coefficient_mu 1.645
_exptl_absorpt_correction_T_max 0.952
_exptl_absorpt_correction_T_min 0.745
_exptl_absorpt_correction_type multi-scan
_exptl_absorpt_process_details '(SADABS; Bruker, 2004)'
_exptl_crystal_colour violet
_exptl_crystal_density_diffrn 1.717
_exptl_crystal_density_method 'not measured'
_exptl_crystal_description plate
_exptl_crystal_F_000 908
_exptl_crystal_size_max 0.19
_exptl_crystal_size_mid 0.11
_exptl_crystal_size_min 0.03
_refine_diff_density_max 0.448
_refine_diff_density_min -0.383
_refine_ls_abs_structure_details 'Flack (1983), with 1739 Friedel pairs'
_refine_ls_abs_structure_Flack 0.004(14)
_refine_ls_extinction_method none
_refine_ls_goodness_of_fit_ref 0.994
_refine_ls_hydrogen_treatment mixed
_refine_ls_matrix_type full
_refine_ls_number_parameters 224
_refine_ls_number_reflns 3488
_refine_ls_number_restraints 8
_refine_ls_restrained_S_all 0.993
_refine_ls_R_factor_all 0.0443
_refine_ls_R_factor_gt 0.0373
_refine_ls_shift/su_max 0.001
_refine_ls_shift/su_mean 0.000
_refine_ls_structure_factor_coef Fsqd
_refine_ls_weighting_details 'calc w = 1/[\s^2^(Fo^2^)+(0.0217P)^2^+0.0000P] where P=(Fo^2^+2Fc^2^)/3'
_refine_ls_weighting_scheme calc
_refine_ls_wR_factor_gt 0.0717
_refine_ls_wR_factor_ref 0.0753
_reflns_number_gt 3137
_reflns_number_total 3488
_reflns_threshold_expression I>2\s(I)
_cod_data_source_file sk3443.cif
_cod_data_source_block Ia
_cod_original_cell_volume 1697.6(6)
_cod_original_sg_symbol_H-M 'C c'
_cod_database_code 2018661
_cod_database_fobs_code 2018661

loop_
_symmetry_equiv_pos_as_xyz
'x, y, z'
'x, -y, z+1/2'
'x+1/2, y+1/2, z'
'x+1/2, -y+1/2, z+1/2'

loop_
_atom_site_type_symbol
_atom_site_label
_atom_site_fract_x
_atom_site_fract_y
_atom_site_fract_z
_atom_site_U_iso_or_equiv
_atom_site_adp_type
_atom_site_calc_flag
_atom_site_refinement_flags
_atom_site_occupancy
_atom_site_symmetry_multiplicity
Cu Cu1 0.72281(5) 0.13390(3) 0.08201(4) 0.01293(12) Uani d . 1 1
Cl Cl1 0.71786(11) -0.11944(7) 0.01687(7) 0.0163(2) Uani d . 1 1
Cl Cl2 0.73233(11) 0.39566(7) 0.19654(7) 0.0161(2) Uani d . 1 1
O O1 0.7488(4) -0.0189(2) -0.0068(2) 0.0277(7) Uani d . 1 1
O O2 0.7117(3) -0.1792(2) -0.06348(19) 0.0235(7) Uani d . 1 1
O O3 0.8394(4) -0.1541(3) 0.0827(2) 0.0362(9) Uani d . 1 1
O O4 0.5694(4) -0.1229(2) 0.0561(2) 0.0236(8) Uani d . 1 1
O O8 0.7107(4) 0.4664(2) 0.1238(2) 0.0290(7) Uani d . 1 1
O O5 0.7179(4) 0.2978(2) 0.1591(2) 0.0257(7) Uani d . 1 1
O O6 0.6155(4) 0.4109(2) 0.2582(2) 0.0300(8) Uani d . 1 1
O O7 0.8861(3) 0.4056(2) 0.2433(2) 0.0286(8) Uani d . 1 1
C C1 0.7319(5) 0.2764(3) -0.0591(3) 0.0213(10) Uani d . 1 1
H H1A 0.7767 0.2999 -0.1147 0.026 Uiso calc R 1 1
H H1B 0.7080 0.3345 -0.0220 0.026 Uiso calc R 1 1
C C2 0.5847(5) 0.2180(3) -0.0842(3) 0.0189(9) Uani d . 1 1
H H2A 0.5023 0.2614 -0.1144 0.023 Uiso calc R 1 1
H H2B 0.6062 0.1645 -0.1271 0.023 Uiso calc R 1 1
C C3 0.9388(6) 0.1502(3) -0.0664(3) 0.0230(11) Uani d . 1 1
H H3A 0.9956 0.1942 -0.1046 0.035 Uiso calc R 1 1
H H3B 0.8673 0.1080 -0.1052 0.035 Uiso calc R 1 1
H H3C 1.0141 0.1088 -0.0293 0.035 Uiso calc R 1 1
C C4 0.4021(5) 0.1034(3) -0.0222(3) 0.0201(10) Uani d . 1 1
H H4A 0.4445 0.0450 -0.0507 0.030 Uiso calc R 1 1
H H4B 0.3206 0.1337 -0.0646 0.030 Uiso calc R 1 1
H H4C 0.3562 0.0837 0.0335 0.030 Uiso calc R 1 1
C C5 0.7079(4) 0.0179(3) 0.2421(3) 0.0152(9) Uani d . 1 1
H H5A 0.7348 -0.0477 0.2182 0.018 Uiso calc R 1 1
H H5B 0.6604 0.0081 0.3002 0.018 Uiso calc R 1 1
C C6 0.8537(5) 0.0804(3) 0.2577(3) 0.0180(9) Uani d . 1 1
H H6A 0.8281 0.1444 0.2853 0.022 Uiso calc R 1 1
H H6B 0.9334 0.0464 0.2997 0.022 Uiso calc R 1 1
C C7 0.4940(6) 0.1369(3) 0.2221(3) 0.0193(11) Uani d . 1 1
H H7A 0.5595 0.1828 0.2605 0.029 Uiso calc R 1 1
H H7B 0.4277 0.0988 0.2602 0.029 Uiso calc R 1 1
H H7C 0.4272 0.1741 0.1765 0.029 Uiso calc R 1 1
C C8 1.0500(5) 0.1650(3) 0.1790(3) 0.0203(10) Uani d . 1 1
H H8A 1.1229 0.1445 0.2309 0.030 Uiso calc R 1 1
H H8B 1.0125 0.2321 0.1894 0.030 Uiso calc R 1 1
H H8C 1.1043 0.1639 0.1233 0.030 Uiso calc R 1 1
N N1 0.8464(4) 0.2101(3) -0.0056(2) 0.0157(8) Uani d D 1 1
H H1 0.903(4) 0.253(2) 0.020(3) 0.019 Uiso d D 1 1
N N2 0.5298(4) 0.1753(3) 0.0005(2) 0.0164(8) Uani d D 1 1
H H2 0.494(5) 0.222(2) 0.026(3) 0.020 Uiso d D 1 1
N N3 0.5959(4) 0.0690(3) 0.1758(2) 0.0139(7) Uani d D 1 1
H H3 0.541(4) 0.026(2) 0.152(3) 0.017 Uiso d D 1 1
N N4 0.9153(4) 0.0968(3) 0.1690(3) 0.0158(7) Uani d D 1 1
H H4 0.950(5) 0.044(2) 0.152(3) 0.019 Uiso d D 1 1

loop_
_atom_site_aniso_label
_atom_site_aniso_U_11
_atom_site_aniso_U_22
_atom_site_aniso_U_33
_atom_site_aniso_U_12
_atom_site_aniso_U_13
_atom_site_aniso_U_23
Cu1 0.0105(2) 0.0124(2) 0.0161(2) 0.0002(2) 0.00230(17) 0.0009(2)
Cl1 0.0161(5) 0.0128(5) 0.0203(5) 0.0000(4) 0.0027(4) -0.0020(4)
Cl2 0.0172(5) 0.0119(5) 0.0198(5) -0.0001(4) 0.0047(4) -0.0010(4)
O1 0.0347(19) 0.0159(16) 0.0346(19) -0.0072(14) 0.0145(15) -0.0021(14)
O2 0.0324(18) 0.0182(16) 0.0203(16) -0.0012(14) 0.0049(14) -0.0067(13)
O3 0.029(2) 0.048(2) 0.029(2) 0.0213(17) -0.0099(16) -0.0048(17)
O4 0.0210(17) 0.0189(17) 0.033(2) -0.0066(13) 0.0117(15) -0.0049(14)
O8 0.038(2) 0.0176(17) 0.0326(18) 0.0041(14) 0.0075(15) 0.0097(14)
O5 0.0308(18) 0.0119(16) 0.0346(19) -0.0006(13) 0.0039(15) -0.0082(13)
O6 0.0287(18) 0.034(2) 0.0297(18) 0.0105(15) 0.0178(15) 0.0001(15)
O7 0.0179(17) 0.0353(19) 0.0314(18) -0.0059(14) -0.0032(14) -0.0030(15)
C1 0.027(3) 0.017(2) 0.020(2) 0.0044(19) 0.0030(19) 0.0054(18)
C2 0.016(2) 0.024(2) 0.016(2) -0.0033(18) -0.0004(17) 0.0035(18)
C3 0.023(3) 0.021(3) 0.026(3) -0.005(2) 0.009(2) -0.004(2)
C4 0.016(2) 0.015(2) 0.028(3) -0.0009(19) -0.0023(19) 0.003(2)
C5 0.017(2) 0.011(2) 0.018(2) -0.0001(16) 0.0007(17) 0.0036(16)
C6 0.016(2) 0.023(2) 0.015(2) -0.0011(18) 0.0034(17) 0.0036(18)
C7 0.019(2) 0.021(3) 0.018(2) -0.0004(19) 0.0056(19) -0.0029(19)
C8 0.011(2) 0.023(2) 0.027(3) 0.000(2) 0.0013(18) -0.004(2)
N1 0.0118(18) 0.0153(19) 0.020(2) -0.0026(14) 0.0031(14) -0.0012(15)
N2 0.0150(19) 0.017(2) 0.018(2) 0.0013(16) 0.0044(15) -0.0011(16)
N3 0.0143(18) 0.0128(19) 0.0143(18) -0.0040(14) -0.0004(14) -0.0021(14)
N4 0.0121(18) 0.0122(19) 0.023(2) -0.0004(15) 0.0005(14) -0.0016(16)

loop_
_atom_type_symbol
_atom_type_description
_atom_type_scat_dispersion_real
_atom_type_scat_dispersion_imag
_atom_type_scat_source
C C .0033 .0016 'International Tables Vol C Tables 4.2.6.8 and 6.1.1.4'
H H .0000 .0000 'International Tables Vol C Tables 4.2.6.8 and 6.1.1.4'
Cl Cl .1484 .1585 'International Tables Vol C Tables 4.2.6.8 and 6.1.1.4'
Cu Cu .3201 1.2651 'International Tables Vol C Tables 4.2.6.8 and 6.1.1.4'
N N .0061 .0033 'International Tables Vol C Tables 4.2.6.8 and 6.1.1.4'
O O .0106 .0060 'International Tables Vol C Tables 4.2.6.8 and 6.1.1.4'

loop_
_geom_angle_atom_site_label_1
_geom_angle_atom_site_label_2
_geom_angle_atom_site_label_3
_geom_angle
N2 Cu1 N1 85.67(14)
N2 Cu1 N3 93.84(14)
N1 Cu1 N3 174.90(15)
N2 Cu1 N4 177.27(15)
N1 Cu1 N4 95.09(14)
N3 Cu1 N4 85.17(14)
O2 Cl1 O3 110.1(2)
O2 Cl1 O1 109.16(19)
O3 Cl1 O1 109.7(2)
O2 Cl1 O4 110.33(18)
O3 Cl1 O4 109.0(2)
O1 Cl1 O4 108.48(18)
O6 Cl2 O7 110.1(2)
O6 Cl2 O5 109.8(2)
O7 Cl2 O5 108.29(19)
O6 Cl2 O8 109.30(19)
O7 Cl2 O8 110.19(19)
O5 Cl2 O8 109.13(19)
N1 C1 C2 107.8(3)
N1 C1 H1A 110.1
C2 C1 H1A 110.1
N1 C1 H1B 110.1
C2 C1 H1B 110.2
H1A C1 H1B 108.5
N2 C2 C1 108.6(3)
N2 C2 H2A 110.0
C1 C2 H2A 110.0
N2 C2 H2B 110.0
C1 C2 H2B 110.0
H2A C2 H2B 108.4
N1 C3 H3A 109.5
N1 C3 H3B 109.5
H3A C3 H3B 109.5
N1 C3 H3C 109.5
H3A C3 H3C 109.5
H3B C3 H3C 109.5
N2 C4 H4A 109.5
N2 C4 H4B 109.5
H4A C4 H4B 109.5
N2 C4 H4C 109.5
H4A C4 H4C 109.5
H4B C4 H4C 109.5
N3 C5 C6 108.3(3)
N3 C5 H5A 110.0
C6 C5 H5A 110.0
N3 C5 H5B 110.0
C6 C5 H5B 110.0
H5A C5 H5B 108.4
N4 C6 C5 107.9(3)
N4 C6 H6A 110.1
C5 C6 H6A 110.1
N4 C6 H6B 110.1
C5 C6 H6B 110.1
H6A C6 H6B 108.4
N3 C7 H7A 109.5
N3 C7 H7B 109.5
H7A C7 H7B 109.5
N3 C7 H7C 109.5
H7A C7 H7C 109.5
H7B C7 H7C 109.5
N4 C8 H8A 109.5
N4 C8 H8B 109.5
H8A C8 H8B 109.5
N4 C8 H8C 109.5
H8A C8 H8C 109.5
H8B C8 H8C 109.5
C3 N1 C1 111.6(3)
C3 N1 Cu1 116.3(3)
C1 N1 Cu1 106.7(2)
C3 N1 H1 110(3)
C1 N1 H1 98(3)
Cu1 N1 H1 113(3)
C4 N2 C2 110.4(3)
C4 N2 Cu1 119.7(3)
C2 N2 Cu1 107.6(2)
C4 N2 H2 108(3)
C2 N2 H2 105(3)
Cu1 N2 H2 105(3)
C5 N3 C7 111.0(3)
C5 N3 Cu1 107.4(2)
C7 N3 Cu1 114.8(3)
C5 N3 H3 106(3)
C7 N3 H3 108(3)
Cu1 N3 H3 109(3)
C8 N4 C6 110.3(3)
C8 N4 Cu1 118.8(3)
C6 N4 Cu1 105.1(3)
C8 N4 H4 106(3)
C6 N4 H4 108(3)
Cu1 N4 H4 108(3)

loop_
_geom_bond_atom_site_label_1
_geom_bond_atom_site_label_2
_geom_bond_distance
Cu1 N2 2.026(4)
Cu1 N1 2.026(3)
Cu1 N3 2.035(3)
Cu1 N4 2.051(4)
Cl1 O2 1.432(3)
Cl1 O3 1.432(3)
Cl1 O1 1.436(3)
Cl1 O4 1.442(3)
Cl2 O6 1.426(3)
Cl2 O7 1.431(3)
Cl2 O5 1.436(3)
Cl2 O8 1.437(3)
C1 N1 1.497(5)
C1 C2 1.502(5)
C1 H1A 0.9900
C1 H1B 0.9900
C2 N2 1.491(5)
C2 H2A 0.9900
C2 H2B 0.9900
C3 N1 1.488(5)
C3 H3A 0.9800
C3 H3B 0.9800
C3 H3C 0.9800
C4 N2 1.477(5)
C4 H4A 0.9800
C4 H4B 0.9800
C4 H4C 0.9800
C5 N3 1.475(5)
C5 C6 1.506(5)
C5 H5A 0.9900
C5 H5B 0.9900
C6 N4 1.471(5)
C6 H6A 0.9900
C6 H6B 0.9900
C7 N3 1.477(5)
C7 H7A 0.9800
C7 H7B 0.9800
C7 H7C 0.9800
C8 N4 1.472(5)
C8 H8A 0.9800
C8 H8B 0.9800
C8 H8C 0.9800
N1 H1 0.82(2)
N2 H2 0.82(2)
N3 H3 0.81(2)
N4 H4 0.82(2)

loop_
_geom_hbond_atom_site_label_D
_geom_hbond_atom_site_label_H
_geom_hbond_atom_site_label_A
_geom_hbond_site_symmetry_A
_geom_hbond_distance_DH
_geom_hbond_distance_HA
_geom_hbond_distance_DA
_geom_hbond_angle_DHA
N1 H1 O4 3_555 0.82(3) 2.23(3) 3.041(5) 167(4)
N2 H2 O3 3_455 0.81(3) 2.34(4) 3.133(5) 168(4)
N3 H3 O4 . 0.81(3) 2.49(3) 3.138(5) 139(3)
N3 H3 O7 3_445 0.81(3) 2.56(3) 3.071(5) 123(4)
N4 H4 O8 3_545 0.82(3) 2.53(4) 3.200(5) 139(3)
